data_7047091
loop_
_publ_author_name
'Apps, Samantha L.'
'White, Andrew J. P.'
'Miller, Philip W.'
'Long, Nicholas J.'

_publ_section_title
;
 Synthesis and reactivity of an N-triphos Mo(0) dinitrogen complex.
;
_journal_issue 33
_journal_name_full 'Dalton transactions (Cambridge, England : 2003)'
_journal_page_first 11386
_journal_page_last 11396
_journal_paper_doi 10.1039/c8dt02471e
_journal_volume 47
_journal_year 2018
_chemical_formula_moiety 'C64 H58 Mo N3 P5'
_chemical_formula_sum 'C64 H58 Mo N3 P5'
_chemical_formula_weight 1119.92
_space_group_crystal_system monoclinic
_space_group_IT_number 14
_space_group_name_Hall '-P 2ybc'
_space_group_name_H-M_alt 'P 1 21/c 1'
_symmetry_space_group_name_Hall '-P 2ybc'
_symmetry_space_group_name_H-M 'P 1 21/c 1'
_atom_sites_solution_hydrogens geom
_audit_creation_method SHELXL-2014/7
_audit_update_record
;
2017-10-24 deposited with the CCDC.
2018-07-23 downloaded from the CCDC.
;
_cell_angle_alpha 90
_cell_angle_beta 104.6516(19)
_cell_angle_gamma 90
_cell_formula_units_Z 4
_cell_length_a 20.2089(4)
_cell_length_b 10.65052(16)
_cell_length_c 25.2105(4)
_cell_measurement_reflns_used 7873
_cell_measurement_temperature 173(2)
_cell_measurement_theta_max 73.6260
_cell_measurement_theta_min 4.5020
_cell_volume 5249.74(16)
_computing_cell_refinement 'CrysAlisPro, Rigaku OD'
_computing_data_collection 'CrysAlisPro, Rigaku OD'
_computing_data_reduction 'CrysAlisPro, Rigaku OD'
_computing_molecular_graphics 'Bruker SHELXTL'
_computing_publication_material 'CIFTAB-2014 (Sheldrick, 2014)'
_computing_structure_refinement 'SHELXL-2014/7 (Sheldrick, 2014)'
_computing_structure_solution 'SHELXS-2014 (Sheldrick, 2014)'
_diffrn_ambient_temperature 173(2)
_diffrn_detector_area_resol_mean 10.4115
_diffrn_measured_fraction_theta_full 0.984
_diffrn_measured_fraction_theta_max 0.950
_diffrn_measurement_device_type 'Agilent Xcalibur PX Ultra A'
_diffrn_measurement_method 'omega scans'
_diffrn_radiation_type CuK\a
_diffrn_radiation_wavelength 1.54184
_diffrn_reflns_av_R_equivalents 0.0324
_diffrn_reflns_av_unetI/netI 0.0474
_diffrn_reflns_Laue_measured_fraction_full 0.984
_diffrn_reflns_Laue_measured_fraction_max 0.950
_diffrn_reflns_limit_h_max 24
_diffrn_reflns_limit_h_min -22
_diffrn_reflns_limit_k_max 13
_diffrn_reflns_limit_k_min -7
_diffrn_reflns_limit_l_max 20
_diffrn_reflns_limit_l_min -30
_diffrn_reflns_number 17062
_diffrn_reflns_point_group_measured_fraction_full 0.984
_diffrn_reflns_point_group_measured_fraction_max 0.950
_diffrn_reflns_theta_full 67.684
_diffrn_reflns_theta_max 74.006
_diffrn_reflns_theta_min 3.624
_diffrn_source 'Enhance Ultra (Cu) X-ray Source'
_exptl_absorpt_coefficient_mu 3.833
_exptl_absorpt_correction_T_max 0.824
_exptl_absorpt_correction_T_min 0.471
_exptl_absorpt_correction_type analytical
_exptl_absorpt_process_details
; 
CrysAlisPro 1.171.38.43 (Rigaku Oxford Diffraction, 2015) 
Analytical numeric absorption correction using a multifaceted crystal 
model based on expressions derived by R.C. Clark & J.S. Reid. 
(Clark, R. C. & Reid, J. S. (1995). Acta Cryst. A51, 887-897) 
Empirical absorption correction using spherical harmonics, 
implemented in SCALE3 ABSPACK scaling algorithm. 
;
_exptl_crystal_colour Red
_exptl_crystal_density_diffrn 1.417
_exptl_crystal_description 'blocky needles'
_exptl_crystal_F_000 2320
_exptl_crystal_size_max 0.34
_exptl_crystal_size_mid 0.12
_exptl_crystal_size_min 0.05
_refine_diff_density_max 0.472
_refine_diff_density_min -0.633
_refine_diff_density_rms 0.069
_refine_ls_extinction_method none
_refine_ls_goodness_of_fit_ref 1.023
_refine_ls_hydrogen_treatment constr
_refine_ls_matrix_type full
_refine_ls_number_parameters 658
_refine_ls_number_reflns 10121
_refine_ls_number_restraints 0
_refine_ls_restrained_S_all 1.023
_refine_ls_R_factor_all 0.0459
_refine_ls_R_factor_gt 0.0335
_refine_ls_shift/su_max 0.002
_refine_ls_shift/su_mean 0.000
_refine_ls_structure_factor_coef Fsqd
_refine_ls_weighting_details 'w=1/[\s^2^(Fo^2^)+(0.0371P)^2^+1.2848P] where P=(Fo^2^+2Fc^2^)/3'
_refine_ls_weighting_scheme calc
_refine_ls_wR_factor_gt 0.0780
_refine_ls_wR_factor_ref 0.0852
_reflns_Friedel_coverage 0.000
_reflns_number_gt 8288
_reflns_number_total 10121
_reflns_threshold_expression 'I > 2\s(I)'
_cod_data_source_file c8dt02471e2.cif
_cod_data_source_block 2
_cod_depositor_comments 'Adding full bibliography for 7047089--7047092.cif.'
_cod_database_code 7047091
_shelx_shelxl_version_number 2014/7
_shelx_space_group_comment
; 
The symmetry employed for this shelxl refinement is uniquely defined 
by the following loop, which should always be used as a source of 
symmetry information in preference to the above space-group names. 
They are only intended as comments. 
;

loop_
_space_group_symop_operation_xyz
'x, y, z'
'-x, y+1/2, -z+1/2'
'-x, -y, -z'
'x, -y-1/2, z-1/2'

loop_
_atom_site_label
_atom_site_type_symbol
_atom_site_fract_x
_atom_site_fract_y
_atom_site_fract_z
_atom_site_U_iso_or_equiv
_atom_site_adp_type
_atom_site_occupancy
_atom_site_site_symmetry_order
_atom_site_calc_flag
_atom_site_refinement_flags_posn
_atom_site_refinement_flags_adp
Mo1 Mo 0.25100(2) 0.53308(2) 0.33756(2) 0.01612(6) Uani 1 1 d . .
N1 N 0.15270(11) 0.8177(2) 0.30256(9) 0.0214(4) Uani 1 1 d . .
C2 C 0.14473(13) 0.7908(3) 0.35712(10) 0.0227(5) Uani 1 1 d . .
H2A H 0.0979 0.7586 0.3536 0.027 Uiso 1 1 calc R U
H2B H 0.1492 0.8704 0.3780 0.027 Uiso 1 1 calc R U
P3 P 0.20746(3) 0.67421(6) 0.39789(2) 0.01871(13) Uani 1 1 d . .
C4 C 0.22051(13) 0.8557(2) 0.29972(11) 0.0234(5) Uani 1 1 d . .
H4A H 0.2425 0.9021 0.3336 0.028 Uiso 1 1 calc R U
H4B H 0.2162 0.9141 0.2685 0.028 Uiso 1 1 calc R U
P5 P 0.27750(3) 0.72168(6) 0.29137(2) 0.01928(13) Uani 1 1 d . .
C6 C 0.11801(13) 0.7307(3) 0.25988(10) 0.0235(5) Uani 1 1 d . .
H6A H 0.1318 0.7505 0.2258 0.028 Uiso 1 1 calc R U
H6B H 0.0681 0.7453 0.2525 0.028 Uiso 1 1 calc R U
P7 P 0.13523(3) 0.55820(6) 0.27599(2) 0.01842(13) Uani 1 1 d . .
C8 C 0.15716(13) 0.6323(3) 0.44816(10) 0.0238(5) Uani 1 1 d . .
C9 C 0.12193(16) 0.7232(3) 0.46994(12) 0.0329(6) Uani 1 1 d . .
H9A H 0.1238 0.8086 0.4596 0.039 Uiso 1 1 calc R U
C10 C 0.08412(17) 0.6898(3) 0.50660(13) 0.0378(7) Uani 1 1 d . .
H10A H 0.0597 0.7525 0.5206 0.045 Uiso 1 1 calc R U
C11 C 0.08152(16) 0.5659(3) 0.52301(12) 0.0356(7) Uani 1 1 d . .
H11A H 0.0554 0.5436 0.5481 0.043 Uiso 1 1 calc R U
C12 C 0.11712(16) 0.4758(3) 0.50268(11) 0.0326(6) Uani 1 1 d . .
H12A H 0.1161 0.3908 0.5139 0.039 Uiso 1 1 calc R U
C13 C 0.15483(15) 0.5094(3) 0.46538(10) 0.0263(6) Uani 1 1 d . .
H13A H 0.1794 0.4466 0.4516 0.032 Uiso 1 1 calc R U
C14 C 0.27018(13) 0.7734(3) 0.44710(10) 0.0220(5) Uani 1 1 d . .
C15 C 0.26736(15) 0.9037(3) 0.45235(11) 0.0281(6) Uani 1 1 d . .
H15A H 0.2302 0.9493 0.4300 0.034 Uiso 1 1 calc R U
C16 C 0.31834(16) 0.9672(3) 0.48992(13) 0.0356(7) Uani 1 1 d . .
H16A H 0.3155 1.0558 0.4931 0.043 Uiso 1 1 calc R U
C17 C 0.37310(16) 0.9041(3) 0.52281(13) 0.0368(7) Uani 1 1 d . .
H17A H 0.4085 0.9489 0.5476 0.044 Uiso 1 1 calc R U
C18 C 0.37579(15) 0.7746(3) 0.51919(12) 0.0339(7) Uani 1 1 d . .
H18A H 0.4125 0.7295 0.5423 0.041 Uiso 1 1 calc R U
C19 C 0.32476(15) 0.7111(3) 0.48172(11) 0.0279(6) Uani 1 1 d . .
H19A H 0.3272 0.6222 0.4796 0.033 Uiso 1 1 calc R U
C20 C 0.36237(13) 0.7967(2) 0.31544(10) 0.0223(5) Uani 1 1 d . .
C21 C 0.38154(15) 0.8585(3) 0.36589(11) 0.0299(6) Uani 1 1 d . .
H21A H 0.3494 0.8663 0.3875 0.036 Uiso 1 1 calc R U
C22 C 0.44645(15) 0.9085(3) 0.38504(12) 0.0335(6) Uani 1 1 d . .
H22A H 0.4580 0.9520 0.4190 0.040 Uiso 1 1 calc R U
C23 C 0.49445(15) 0.8953(3) 0.35494(13) 0.0381(7) Uani 1 1 d . .
H23A H 0.5393 0.9278 0.3686 0.046 Uiso 1 1 calc R U
C24 C 0.47692(16) 0.8352(4) 0.30537(14) 0.0427(8) Uani 1 1 d . .
H24A H 0.5097 0.8263 0.2845 0.051 Uiso 1 1 calc R U
C25 C 0.41103(15) 0.7868(3) 0.28526(12) 0.0340(7) Uani 1 1 d . .
H25A H 0.3993 0.7465 0.2505 0.041 Uiso 1 1 calc R U
C26 C 0.27086(13) 0.7275(3) 0.21620(10) 0.0233(5) Uani 1 1 d . .
C27 C 0.25821(17) 0.8366(3) 0.18503(13) 0.0359(7) Uani 1 1 d . .
H27A H 0.2535 0.9144 0.2021 0.043 Uiso 1 1 calc R U
C28 C 0.25232(19) 0.8321(4) 0.12849(13) 0.0447(8) Uani 1 1 d . .
H28A H 0.2427 0.9067 0.1073 0.054 Uiso 1 1 calc R U
C29 C 0.26031(16) 0.7205(4) 0.10343(12) 0.0385(7) Uani 1 1 d . .
H29A H 0.2554 0.7177 0.0650 0.046 Uiso 1 1 calc R U
C30 C 0.27528(19) 0.6138(3) 0.13403(12) 0.0416(8) Uani 1 1 d . .
H30A H 0.2829 0.5373 0.1171 0.050 Uiso 1 1 calc R U
C31 C 0.27941(18) 0.6166(3) 0.19025(12) 0.0357(7) Uani 1 1 d . .
H31A H 0.2882 0.5412 0.2109 0.043 Uiso 1 1 calc R U
C32 C 0.05685(13) 0.5202(2) 0.29856(10) 0.0213(5) Uani 1 1 d . .
C33 C -0.00854(14) 0.5586(3) 0.26948(11) 0.0262(6) Uani 1 1 d . .
H33A H -0.0137 0.6072 0.2371 0.031 Uiso 1 1 calc R U
C34 C -0.06572(14) 0.5269(3) 0.28722(12) 0.0298(6) Uani 1 1 d . .
H34A H -0.1097 0.5545 0.2672 0.036 Uiso 1 1 calc R U
C35 C -0.05918(14) 0.4547(3) 0.33417(12) 0.0296(6) Uani 1 1 d . .
H35A H -0.0984 0.4338 0.3466 0.036 Uiso 1 1 calc R U
C36 C 0.00508(16) 0.4133(3) 0.36277(12) 0.0313(6) Uani 1 1 d . .
H36A H 0.0100 0.3621 0.3944 0.038 Uiso 1 1 calc R U
C37 C 0.06240(14) 0.4472(3) 0.34481(11) 0.0247(5) Uani 1 1 d . .
H37A H 0.1063 0.4196 0.3648 0.030 Uiso 1 1 calc R U
C38 C 0.10408(13) 0.4931(3) 0.20529(10) 0.0225(5) Uani 1 1 d . .
C39 C 0.06819(14) 0.3801(3) 0.19727(11) 0.0265(5) Uani 1 1 d . .
H39A H 0.0586 0.3389 0.2279 0.032 Uiso 1 1 calc R U
C40 C 0.04616(14) 0.3264(3) 0.14583(12) 0.0311(6) Uani 1 1 d . .
H40A H 0.0217 0.2493 0.1415 0.037 Uiso 1 1 calc R U
C41 C 0.05985(15) 0.3852(3) 0.10046(11) 0.0316(6) Uani 1 1 d . .
H41A H 0.0452 0.3484 0.0651 0.038 Uiso 1 1 calc R U
C42 C 0.09492(16) 0.4975(3) 0.10749(11) 0.0330(6) Uani 1 1 d . .
H42A H 0.1040 0.5386 0.0766 0.040 Uiso 1 1 calc R U
C43 C 0.11728(15) 0.5516(3) 0.15956(11) 0.0286(6) Uani 1 1 d . .
H43A H 0.1416 0.6287 0.1638 0.034 Uiso 1 1 calc R U
P51 P 0.30055(3) 0.36183(6) 0.29111(3) 0.02010(13) Uani 1 1 d . .
C52 C 0.27361(14) 0.2292(3) 0.32864(11) 0.0257(5) Uani 1 1 d . .
H52A H 0.2329 0.1849 0.3064 0.031 Uiso 1 1 calc R U
H52B H 0.3111 0.1685 0.3427 0.031 Uiso 1 1 calc R U
P53 P 0.25379(3) 0.32408(6) 0.38363(2) 0.01905(13) Uani 1 1 d . .
C54 C 0.39471(14) 0.3502(3) 0.30814(11) 0.0256(5) Uani 1 1 d . .
C55 C 0.43230(15) 0.4601(3) 0.31216(12) 0.0324(6) Uani 1 1 d . .
H55A H 0.4091 0.5384 0.3056 0.039 Uiso 1 1 calc R U
C56 C 0.50408(16) 0.4577(4) 0.32572(14) 0.0450(8) Uani 1 1 d . .
H56A H 0.5292 0.5337 0.3279 0.054 Uiso 1 1 calc R U
C57 C 0.53775(16) 0.3446(4) 0.33577(14) 0.0477(9) Uani 1 1 d . .
H57A H 0.5863 0.3424 0.3465 0.057 Uiso 1 1 calc R U
C58 C 0.50086(18) 0.2346(4) 0.33020(15) 0.0477(9) Uani 1 1 d . .
H58A H 0.5243 0.1565 0.3361 0.057 Uiso 1 1 calc R U
C59 C 0.42974(17) 0.2362(3) 0.31606(13) 0.0366(7) Uani 1 1 d . .
H59A H 0.4050 0.1595 0.3118 0.044 Uiso 1 1 calc R U
C60 C 0.28203(14) 0.2966(3) 0.22048(10) 0.0236(5) Uani 1 1 d . .
C61 C 0.32929(16) 0.3046(3) 0.18871(12) 0.0334(6) Uani 1 1 d . .
H61A H 0.3718 0.3456 0.2031 0.040 Uiso 1 1 calc R U
C62 C 0.31514(18) 0.2534(3) 0.13620(12) 0.0386(7) Uani 1 1 d . .
H62A H 0.3481 0.2587 0.1153 0.046 Uiso 1 1 calc R U
C63 C 0.25348(18) 0.1950(3) 0.11462(12) 0.0376(7) Uani 1 1 d . .
H63A H 0.2441 0.1591 0.0790 0.045 Uiso 1 1 calc R U
C64 C 0.20495(17) 0.1886(3) 0.14490(12) 0.0363(7) Uani 1 1 d . .
H64A H 0.1620 0.1496 0.1299 0.044 Uiso 1 1 calc R U
C65 C 0.21951(15) 0.2396(3) 0.19732(12) 0.0304(6) Uani 1 1 d . .
H65A H 0.1860 0.2355 0.2178 0.036 Uiso 1 1 calc R U
C66 C 0.19212(13) 0.2211(2) 0.40718(10) 0.0212(5) Uani 1 1 d . .
C67 C 0.13534(14) 0.1709(3) 0.36953(11) 0.0271(6) Uani 1 1 d . .
H67A H 0.1299 0.1842 0.3314 0.033 Uiso 1 1 calc R U
C68 C 0.08669(15) 0.1015(3) 0.38733(13) 0.0320(6) Uani 1 1 d . .
H68A H 0.0490 0.0662 0.3611 0.038 Uiso 1 1 calc R U
C69 C 0.09233(15) 0.0833(3) 0.44244(13) 0.0329(6) Uani 1 1 d . .
H69A H 0.0582 0.0380 0.4542 0.039 Uiso 1 1 calc R U
C70 C 0.14831(16) 0.1319(3) 0.48043(12) 0.0318(6) Uani 1 1 d . .
H70A H 0.1531 0.1187 0.5185 0.038 Uiso 1 1 calc R U
C71 C 0.19769(14) 0.2003(3) 0.46279(11) 0.0257(5) Uani 1 1 d . .
H71A H 0.2359 0.2333 0.4892 0.031 Uiso 1 1 calc R U
C72 C 0.32907(14) 0.3083(3) 0.44198(11) 0.0270(6) Uani 1 1 d . .
C73 C 0.33183(17) 0.3827(3) 0.48781(12) 0.0356(7) Uani 1 1 d . .
H73A H 0.2935 0.4329 0.4892 0.043 Uiso 1 1 calc R U
C74 C 0.3896(2) 0.3851(4) 0.53172(15) 0.0534(11) Uani 1 1 d . .
H74A H 0.3908 0.4369 0.5626 0.064 Uiso 1 1 calc R U
C75 C 0.44531(19) 0.3113(5) 0.53000(18) 0.0678(15) Uani 1 1 d . .
H75A H 0.4853 0.3129 0.5595 0.081 Uiso 1 1 calc R U
C76 C 0.44235(18) 0.2357(5) 0.48525(19) 0.0665(14) Uani 1 1 d . .
H76A H 0.4805 0.1842 0.4845 0.080 Uiso 1 1 calc R U
C77 C 0.38510(16) 0.2329(4) 0.44119(14) 0.0448(9) Uani 1 1 d . .
H77A H 0.3841 0.1798 0.4107 0.054 Uiso 1 1 calc R U
N81 N 0.34722(11) 0.5542(2) 0.38673(9) 0.0239(5) Uani 1 1 d . .
N82 N 0.40014(13) 0.5683(3) 0.41228(10) 0.0340(6) Uani 1 1 d . .

loop_
_atom_site_aniso_label
_atom_site_aniso_U_11
_atom_site_aniso_U_22
_atom_site_aniso_U_33
_atom_site_aniso_U_23
_atom_site_aniso_U_13
_atom_site_aniso_U_12
Mo1 0.01466(9) 0.01887(9) 0.01531(9) 0.00062(7) 0.00467(7) 0.00098(7)
N1 0.0187(10) 0.0228(11) 0.0223(10) 0.0001(8) 0.0047(8) 0.0006(9)
C2 0.0204(12) 0.0247(13) 0.0239(12) -0.0016(10) 0.0069(10) 0.0037(10)
P3 0.0172(3) 0.0205(3) 0.0189(3) -0.0013(2) 0.0054(2) 0.0013(2)
C4 0.0236(13) 0.0188(12) 0.0284(13) 0.0006(10) 0.0078(10) 0.0008(10)
P5 0.0180(3) 0.0214(3) 0.0188(3) 0.0017(2) 0.0051(2) -0.0010(2)
C6 0.0217(12) 0.0253(13) 0.0211(12) 0.0038(10) 0.0009(10) 0.0020(11)
P7 0.0154(3) 0.0224(3) 0.0174(3) 0.0002(2) 0.0042(2) 0.0009(2)
C8 0.0212(12) 0.0292(14) 0.0204(12) -0.0030(10) 0.0042(10) -0.0008(11)
C9 0.0356(16) 0.0327(16) 0.0353(15) -0.0033(12) 0.0180(13) 0.0028(13)
C10 0.0396(17) 0.0441(18) 0.0364(16) -0.0051(14) 0.0221(14) 0.0087(15)
C11 0.0318(15) 0.053(2) 0.0258(13) -0.0004(13) 0.0152(12) -0.0040(14)
C12 0.0365(16) 0.0363(16) 0.0266(13) 0.0029(12) 0.0112(12) -0.0018(13)
C13 0.0287(13) 0.0310(14) 0.0220(12) -0.0010(11) 0.0114(11) 0.0016(11)
C14 0.0188(12) 0.0276(13) 0.0212(11) -0.0022(10) 0.0081(10) -0.0012(10)
C15 0.0312(14) 0.0254(14) 0.0284(13) -0.0025(11) 0.0090(11) 0.0019(12)
C16 0.0378(16) 0.0300(15) 0.0394(16) -0.0103(13) 0.0105(13) -0.0074(13)
C17 0.0314(15) 0.0427(18) 0.0351(15) -0.0125(14) 0.0059(13) -0.0080(14)
C18 0.0260(14) 0.0458(18) 0.0278(14) -0.0005(13) 0.0032(11) 0.0049(13)
C19 0.0294(14) 0.0297(14) 0.0244(13) -0.0023(11) 0.0063(11) 0.0004(12)
C20 0.0196(12) 0.0219(12) 0.0252(12) 0.0047(10) 0.0050(10) -0.0008(10)
C21 0.0261(14) 0.0362(16) 0.0289(14) -0.0014(12) 0.0099(11) -0.0006(12)
C22 0.0276(14) 0.0382(16) 0.0314(14) -0.0046(13) 0.0014(12) -0.0043(13)
C23 0.0205(13) 0.0474(19) 0.0439(17) 0.0009(15) 0.0035(12) -0.0088(13)
C24 0.0228(14) 0.068(2) 0.0406(17) -0.0060(16) 0.0143(13) -0.0101(15)
C25 0.0220(13) 0.0519(19) 0.0294(14) -0.0052(13) 0.0091(11) -0.0086(13)
C26 0.0172(12) 0.0315(14) 0.0206(11) 0.0040(10) 0.0037(9) -0.0013(11)
C27 0.0467(18) 0.0310(15) 0.0331(15) 0.0083(12) 0.0161(14) 0.0060(14)
C28 0.055(2) 0.052(2) 0.0303(16) 0.0195(15) 0.0163(15) 0.0143(17)
C29 0.0354(16) 0.060(2) 0.0217(13) 0.0064(14) 0.0097(12) 0.0011(16)
C30 0.059(2) 0.0426(19) 0.0279(15) -0.0028(13) 0.0193(14) -0.0006(17)
C31 0.0533(19) 0.0326(16) 0.0256(14) 0.0028(12) 0.0182(13) 0.0023(14)
C32 0.0174(11) 0.0240(12) 0.0227(12) -0.0049(10) 0.0052(9) -0.0007(10)
C33 0.0224(13) 0.0309(14) 0.0242(12) -0.0028(11) 0.0034(10) 0.0014(11)
C34 0.0173(12) 0.0359(15) 0.0364(15) -0.0087(13) 0.0070(11) 0.0001(12)
C35 0.0240(13) 0.0345(15) 0.0342(14) -0.0101(12) 0.0147(11) -0.0068(12)
C36 0.0341(15) 0.0344(15) 0.0293(14) 0.0018(12) 0.0155(12) -0.0031(13)
C37 0.0209(12) 0.0285(14) 0.0256(12) 0.0011(11) 0.0077(10) 0.0009(11)
C38 0.0161(11) 0.0288(13) 0.0225(12) -0.0015(10) 0.0048(9) 0.0035(10)
C39 0.0235(13) 0.0274(14) 0.0284(13) -0.0011(11) 0.0064(10) 0.0005(11)
C40 0.0206(13) 0.0351(15) 0.0362(15) -0.0119(12) 0.0045(11) -0.0018(12)
C41 0.0284(14) 0.0421(17) 0.0226(13) -0.0099(12) 0.0031(11) 0.0062(13)
C42 0.0379(16) 0.0401(17) 0.0222(13) 0.0004(12) 0.0098(12) 0.0058(13)
C43 0.0325(14) 0.0317(15) 0.0230(12) -0.0011(11) 0.0097(11) -0.0016(12)
P51 0.0191(3) 0.0223(3) 0.0205(3) -0.0001(2) 0.0080(2) 0.0017(2)
C52 0.0284(13) 0.0238(13) 0.0286(13) 0.0000(11) 0.0140(11) 0.0035(11)
P53 0.0176(3) 0.0211(3) 0.0191(3) 0.0021(2) 0.0058(2) 0.0010(2)
C54 0.0203(12) 0.0351(15) 0.0236(12) 0.0011(11) 0.0098(10) 0.0069(11)
C55 0.0231(14) 0.0414(17) 0.0346(14) -0.0086(13) 0.0109(11) -0.0017(13)
C56 0.0237(15) 0.068(2) 0.0443(18) -0.0147(17) 0.0110(13) -0.0050(16)
C57 0.0201(14) 0.085(3) 0.0388(17) 0.0031(18) 0.0081(13) 0.0116(17)
C58 0.0346(18) 0.063(2) 0.0494(19) 0.0176(18) 0.0177(15) 0.0233(18)
C59 0.0345(16) 0.0411(18) 0.0395(16) 0.0086(14) 0.0192(13) 0.0105(14)
C60 0.0237(12) 0.0253(13) 0.0238(12) -0.0001(10) 0.0098(10) 0.0038(11)
C61 0.0305(15) 0.0424(17) 0.0308(14) -0.0087(13) 0.0145(12) -0.0053(13)
C62 0.0443(18) 0.0485(19) 0.0286(14) -0.0089(13) 0.0193(13) -0.0019(15)
C63 0.0486(19) 0.0390(17) 0.0245(13) -0.0072(13) 0.0081(13) 0.0015(15)
C64 0.0345(16) 0.0406(17) 0.0302(14) -0.0034(13) 0.0015(12) -0.0024(14)
C65 0.0250(14) 0.0363(15) 0.0302(14) -0.0013(12) 0.0076(11) 0.0009(12)
C66 0.0205(12) 0.0188(12) 0.0259(12) 0.0015(10) 0.0084(10) 0.0020(10)
C67 0.0280(14) 0.0283(14) 0.0250(13) 0.0017(11) 0.0066(11) -0.0013(11)
C68 0.0239(13) 0.0308(15) 0.0403(16) -0.0003(13) 0.0062(12) -0.0035(12)
C69 0.0272(14) 0.0304(15) 0.0461(17) 0.0028(13) 0.0184(13) -0.0050(12)
C70 0.0343(15) 0.0323(15) 0.0322(14) 0.0023(12) 0.0146(12) -0.0017(13)
C71 0.0271(13) 0.0268(13) 0.0241(12) -0.0016(11) 0.0084(11) -0.0050(11)
C72 0.0215(13) 0.0308(14) 0.0280(13) 0.0149(11) 0.0049(11) -0.0016(11)
C73 0.0351(16) 0.0331(16) 0.0318(15) 0.0104(12) -0.0042(12) -0.0102(13)
C74 0.052(2) 0.054(2) 0.0398(18) 0.0202(17) -0.0153(16) -0.0244(19)
C75 0.0298(18) 0.091(3) 0.065(3) 0.041(3) -0.0208(18) -0.022(2)
C76 0.0202(16) 0.102(4) 0.074(3) 0.051(3) 0.0067(17) 0.017(2)
C77 0.0279(16) 0.062(2) 0.0462(18) 0.0249(17) 0.0133(14) 0.0116(16)
N81 0.0221(11) 0.0269(12) 0.0231(10) -0.0006(9) 0.0066(9) 0.0002(9)
N82 0.0251(13) 0.0399(14) 0.0339(13) -0.0013(11) 0.0018(10) -0.0003(11)

loop_
_atom_type_symbol
_atom_type_description
_atom_type_scat_dispersion_real
_atom_type_scat_dispersion_imag
_atom_type_scat_source
C C 0.0181 0.0091 'International Tables Vol C Tables 4.2.6.8 and 6.1.1.4'
H H 0.0000 0.0000 'International Tables Vol C Tables 4.2.6.8 and 6.1.1.4'
Mo Mo -0.0483 2.7339 'International Tables Vol C Tables 4.2.6.8 and 6.1.1.4'
N N 0.0311 0.0180 'International Tables Vol C Tables 4.2.6.8 and 6.1.1.4'
P P 0.2955 0.4335 'International Tables Vol C Tables 4.2.6.8 and 6.1.1.4'

loop_
_geom_angle_atom_site_label_1
_geom_angle_atom_site_label_2
_geom_angle_atom_site_label_3
_geom_angle
N81 Mo1 P5 84.76(7)
N81 Mo1 P3 89.53(6)
P5 Mo1 P3 87.03(2)
N81 Mo1 P7 167.37(7)
P5 Mo1 P7 84.19(2)
P3 Mo1 P7 83.81(2)
N81 Mo1 P53 84.84(7)
P5 Mo1 P53 165.41(2)
P3 Mo1 P53 103.09(2)
P7 Mo1 P53 107.09(2)
N81 Mo1 P51 86.11(6)
P5 Mo1 P51 102.32(2)
P3 Mo1 P51 169.26(2)
P7 Mo1 P51 102.22(2)
P53 Mo1 P51 66.77(2)
C4 N1 C2 115.8(2)
C4 N1 C6 115.2(2)
C2 N1 C6 115.2(2)
N1 C2 P3 115.21(17)
C14 P3 C8 94.54(11)
C14 P3 C2 103.91(12)
C8 P3 C2 96.96(12)
C14 P3 Mo1 118.04(8)
C8 P3 Mo1 128.01(9)
C2 P3 Mo1 111.29(8)
N1 C4 P5 114.07(18)
C20 P5 C26 98.12(12)
C20 P5 C4 100.30(12)
C26 P5 C4 101.53(12)
C20 P5 Mo1 119.65(8)
C26 P5 Mo1 122.81(9)
C4 P5 Mo1 110.85(8)
N1 C6 P7 115.47(17)
C32 P7 C38 95.96(11)
C32 P7 C6 98.76(12)
C38 P7 C6 98.96(12)
C32 P7 Mo1 121.91(8)
C38 P7 Mo1 126.59(8)
C6 P7 Mo1 109.44(8)
C13 C8 C9 118.2(3)
C13 C8 P3 120.4(2)
C9 C8 P3 121.4(2)
C10 C9 C8 120.5(3)
C9 C10 C11 120.8(3)
C12 C11 C10 119.3(3)
C11 C12 C13 119.9(3)
C8 C13 C12 121.4(3)
C19 C14 C15 117.4(3)
C19 C14 P3 116.5(2)
C15 C14 P3 126.1(2)
C16 C15 C14 120.5(3)
C17 C16 C15 121.2(3)
C16 C17 C18 119.0(3)
C17 C18 C19 119.8(3)
C18 C19 C14 122.0(3)
C25 C20 C21 117.5(3)
C25 C20 P5 120.8(2)
C21 C20 P5 121.5(2)
C22 C21 C20 121.3(3)
C23 C22 C21 120.3(3)
C24 C23 C22 119.6(3)
C23 C24 C25 120.4(3)
C20 C25 C24 120.9(3)
C31 C26 C27 118.3(3)
C31 C26 P5 117.8(2)
C27 C26 P5 123.9(2)
C26 C27 C28 120.2(3)
C29 C28 C27 120.5(3)
C30 C29 C28 119.7(3)
C29 C30 C31 120.2(3)
C26 C31 C30 121.1(3)
C37 C32 C33 118.1(2)
C37 C32 P7 119.2(2)
C33 C32 P7 122.7(2)
C34 C33 C32 121.0(3)
C33 C34 C35 120.2(3)
C36 C35 C34 119.6(3)
C35 C36 C37 119.6(3)
C32 C37 C36 121.5(3)
C39 C38 C43 117.8(2)
C39 C38 P7 119.8(2)
C43 C38 P7 122.3(2)
C40 C39 C38 121.7(3)
C39 C40 C41 120.0(3)
C42 C41 C40 119.2(3)
C41 C42 C43 120.7(3)
C38 C43 C42 120.5(3)
C54 P51 C52 104.38(13)
C54 P51 C60 98.26(12)
C52 P51 C60 100.95(12)
C54 P51 Mo1 116.74(9)
C52 P51 Mo1 96.44(8)
C60 P51 Mo1 135.34(9)
P53 C52 P51 96.53(13)
C72 P53 C52 105.02(13)
C72 P53 C66 100.13(12)
C52 P53 C66 101.94(12)
C72 P53 Mo1 111.69(9)
C52 P53 Mo1 97.04(9)
C66 P53 Mo1 136.99(8)
C55 C54 C59 118.4(3)
C55 C54 P51 118.3(2)
C59 C54 P51 123.2(2)
C54 C55 C56 121.1(3)
C57 C56 C55 119.6(4)
C56 C57 C58 119.8(3)
C57 C58 C59 120.9(3)
C58 C59 C54 120.1(3)
C65 C60 C61 117.8(3)
C65 C60 P51 120.5(2)
C61 C60 P51 121.7(2)
C62 C61 C60 121.1(3)
C63 C62 C61 120.0(3)
C62 C63 C64 120.0(3)
C63 C64 C65 119.6(3)
C64 C65 C60 121.4(3)
C71 C66 C67 117.7(2)
C71 C66 P53 121.5(2)
C67 C66 P53 120.57(19)
C68 C67 C66 120.6(3)
C69 C68 C67 121.0(3)
C68 C69 C70 119.3(3)
C69 C70 C71 120.0(3)
C66 C71 C70 121.4(3)
C73 C72 C77 118.6(3)
C73 C72 P53 117.7(2)
C77 C72 P53 123.6(3)
C72 C73 C74 121.4(4)
C75 C74 C73 119.4(4)
C76 C75 C74 119.5(3)
C75 C76 C77 121.6(4)
C76 C77 C72 119.5(4)
N82 N81 Mo1 177.7(2)

loop_
_geom_bond_atom_site_label_1
_geom_bond_atom_site_label_2
_geom_bond_distance
Mo1 N81 2.037(2)
Mo1 P5 2.4480(6)
Mo1 P3 2.4543(6)
Mo1 P7 2.4733(6)
Mo1 P53 2.5049(7)
Mo1 P51 2.5088(7)
N1 C4 1.448(3)
N1 C2 1.453(3)
N1 C6 1.458(3)
C2 P3 1.883(3)
P3 C14 1.862(3)
P3 C8 1.868(3)
C4 P5 1.879(3)
P5 C20 1.850(3)
P5 C26 1.867(3)
C6 P7 1.894(3)
P7 C32 1.858(3)
P7 C38 1.867(3)
C8 C13 1.383(4)
C8 C9 1.394(4)
C9 C10 1.386(4)
C10 C11 1.388(5)
C11 C12 1.374(4)
C12 C13 1.399(4)
C14 C19 1.390(4)
C14 C15 1.397(4)
C15 C16 1.386(4)
C16 C17 1.378(5)
C17 C18 1.384(5)
C18 C19 1.386(4)
C20 C25 1.391(4)
C20 C21 1.397(4)
C21 C22 1.385(4)
C22 C23 1.382(4)
C23 C24 1.369(5)
C24 C25 1.398(4)
C26 C31 1.382(4)
C26 C27 1.390(4)
C27 C28 1.401(4)
C28 C29 1.374(5)
C29 C30 1.364(5)
C30 C31 1.399(4)
C32 C37 1.382(4)
C32 C33 1.400(4)
C33 C34 1.382(4)
C34 C35 1.389(4)
C35 C36 1.388(4)
C36 C37 1.394(4)
C38 C39 1.393(4)
C38 C43 1.394(4)
C39 C40 1.384(4)
C40 C41 1.392(4)
C41 C42 1.378(4)
C42 C43 1.400(4)
P51 C54 1.846(3)
P51 C52 1.857(3)
P51 C60 1.859(3)
C52 P53 1.840(3)
P53 C72 1.837(3)
P53 C66 1.866(3)
C54 C55 1.385(4)
C54 C59 1.395(4)
C55 C56 1.404(4)
C56 C57 1.375(5)
C57 C58 1.377(6)
C58 C59 1.391(5)
C60 C65 1.390(4)
C60 C61 1.396(4)
C61 C62 1.393(4)
C62 C63 1.376(5)
C63 C64 1.388(5)
C64 C65 1.390(4)
C66 C71 1.395(4)
C66 C67 1.398(4)
C67 C68 1.392(4)
C68 C69 1.379(4)
C69 C70 1.384(4)
C70 C71 1.396(4)
C72 C73 1.390(5)
C72 C77 1.393(4)
C73 C74 1.391(4)
C74 C75 1.382(7)
C75 C76 1.375(7)
C76 C77 1.387(5)
N81 N82 1.110(3)
